data_4518220
loop_
_publ_author_name
'Takeuchi, Katsuhiko'
'Kim, Kun-Woo'
'Kim, Yong-Joo'
'Fukaya, Norihisa'
'Sato, Kazuhiko'
'Choi, Jun-Chul'

_publ_section_title
;
 Synthesis and Structure of Multinuclear Pd(II) Complexes Bridged by
 Phosphide or Azide Ligands.
;
_journal_issue 46
_journal_name_full 'ACS omega'
_journal_page_first 29706
_journal_page_last 29713
_journal_paper_doi 10.1021/acsomega.0c03317
_journal_volume 5
_journal_year 2020
_chemical_formula_moiety 'C20 H32 Cl O P3 Pd'
_chemical_formula_sum 'C20 H32 Cl O P3 Pd'
_chemical_formula_weight 523.21
_space_group_crystal_system orthorhombic
_space_group_IT_number 19
_space_group_name_Hall 'P 2ac 2ab'
_space_group_name_H-M_alt 'P 21 21 21'
_atom_sites_solution_hydrogens geom
_audit_creation_method SHELXL-2018/1
_cell_angle_alpha 90
_cell_angle_beta 90
_cell_angle_gamma 90
_cell_formula_units_Z 4
_cell_length_a 9.5404(2)
_cell_length_b 11.4408(2)
_cell_length_c 21.1667(3)
_cell_measurement_reflns_used 35004
_cell_measurement_temperature 113(2)
_cell_measurement_theta_max 30.8470
_cell_measurement_theta_min 2.1400
_cell_volume 2310.34(7)
_computing_cell_refinement 'CrysAlisPro 1.171.40.53 (Rigaku OD, 2019)'
_computing_data_collection 'CrysAlisPro 1.171.40.53 (Rigaku OD, 2019)'
_computing_data_reduction 'CrysAlisPro 1.171.40.53 (Rigaku OD, 2019)'
_computing_structure_refinement 'SHELXL-2018/1 (Sheldrick, 2018)'
_computing_structure_solution 'CrysAlisPro 1.171.40.53 (Rigaku OD, 2019)'
_diffrn_ambient_temperature 113(2)
_diffrn_detector_area_resol_mean 5.8140
_diffrn_measured_fraction_theta_full 0.999
_diffrn_measured_fraction_theta_max 0.999
_diffrn_measurement_device_type 'dtrek-CrysAlisPro-abstract goniometer imported rigaku-d*trek images'
_diffrn_measurement_method 'CCD plate'
_diffrn_radiation_type MoK\a
_diffrn_radiation_wavelength 0.71073
_diffrn_reflns_av_R_equivalents 0.0349
_diffrn_reflns_av_unetI/netI 0.0142
_diffrn_reflns_Laue_measured_fraction_full 0.999
_diffrn_reflns_Laue_measured_fraction_max 0.999
_diffrn_reflns_limit_h_max 11
_diffrn_reflns_limit_h_min -11
_diffrn_reflns_limit_k_max 13
_diffrn_reflns_limit_k_min -13
_diffrn_reflns_limit_l_max 24
_diffrn_reflns_limit_l_min -24
_diffrn_reflns_number 32327
_diffrn_reflns_point_group_measured_fraction_full 0.999
_diffrn_reflns_point_group_measured_fraction_max 0.999
_diffrn_reflns_theta_full 24.484
_diffrn_reflns_theta_max 24.484
_diffrn_reflns_theta_min 2.342
_diffrn_source 'fine-focus sealed X-ray tube'
_exptl_absorpt_coefficient_mu 1.134
_exptl_absorpt_correction_T_max 1.00000
_exptl_absorpt_correction_T_min 0.82776
_exptl_absorpt_correction_type multi-scan
_exptl_absorpt_process_details
;
CrysAlisPro 1.171.40.53 (Rigaku Oxford Diffraction, 2019)
Empirical absorption correction using spherical harmonics,
 implemented in SCALE3 ABSPACK scaling algorithm.
;
_exptl_crystal_colour Orange
_exptl_crystal_density_diffrn 1.504
_exptl_crystal_description Block
_exptl_crystal_F_000 1072
_exptl_crystal_size_max 0.280
_exptl_crystal_size_mid 0.260
_exptl_crystal_size_min 0.200
_refine_diff_density_max 0.388
_refine_diff_density_min -0.242
_refine_diff_density_rms 0.042
_refine_ls_abs_structure_details
;
 Flack x determined using 1612 quotients [(I+)-(I-)]/[(I+)+(I-)]
 (Parsons, Flack and Wagner, Acta Cryst. B69 (2013) 249-259).
;
_refine_ls_abs_structure_Flack -0.034(9)
_refine_ls_extinction_method none
_refine_ls_goodness_of_fit_ref 1.088
_refine_ls_hydrogen_treatment constr
_refine_ls_matrix_type full
_refine_ls_number_parameters 243
_refine_ls_number_reflns 3840
_refine_ls_number_restraints 0
_refine_ls_restrained_S_all 1.088
_refine_ls_R_factor_all 0.0150
_refine_ls_R_factor_gt 0.0148
_refine_ls_shift/su_max 0.003
_refine_ls_shift/su_mean 0.000
_refine_ls_structure_factor_coef Fsqd
_refine_ls_weighting_details 'w=1/[\s^2^(Fo^2^)+(0.0184P)^2^+1.0100P] where P=(Fo^2^+2Fc^2^)/3'
_refine_ls_weighting_scheme calc
_refine_ls_wR_factor_gt 0.0381
_refine_ls_wR_factor_ref 0.0381
_reflns_Friedel_coverage 0.743
_reflns_Friedel_fraction_full 1.000
_reflns_Friedel_fraction_max 1.000
_reflns_number_gt 3806
_reflns_number_total 3840
_reflns_threshold_expression 'I > 2\s(I)'
_cod_data_source_file ao0c03317_si_004.cif
_cod_data_source_block 2
_cod_depositor_comments 'Adding full bibliography for 4518217--4518222.cif.'
_cod_database_code 4518220
_shelx_shelxl_version_number 2018/1
_shelx_space_group_comment
;
The symmetry employed for this shelxl refinement is uniquely defined
by the following loop, which should always be used as a source of
symmetry information in preference to the above space-group names.
They are only intended as comments.
;
_shelx_estimated_absorpt_t_min 0.742
_shelx_estimated_absorpt_t_max 0.805

loop_
_space_group_symop_operation_xyz
'x, y, z'
'-x+1/2, -y, z+1/2'
'x+1/2, -y+1/2, -z'
'-x, y+1/2, -z+1/2'

loop_
_atom_site_label
_atom_site_type_symbol
_atom_site_fract_x
_atom_site_fract_y
_atom_site_fract_z
_atom_site_U_iso_or_equiv
_atom_site_adp_type
_atom_site_occupancy
_atom_site_site_symmetry_order
_atom_site_calc_flag
_atom_site_refinement_flags_posn
_atom_site_refinement_flags_adp
_atom_site_refinement_flags_occupancy
_atom_site_disorder_assembly
_atom_site_disorder_group
Pd1 Pd 0.23208(2) 0.89946(2) 0.62214(2) 0.01387(7) Uani 1 1 d . . . . .
Cl1 Cl 0.21923(8) 0.69024(6) 0.60819(3) 0.02400(17) Uani 1 1 d . . . . .
P1 P 0.39584(8) 0.87601(7) 0.70205(4) 0.02242(18) Uani 1 1 d . . . . .
C1 C 0.3800(4) 0.9797(3) 0.76649(15) 0.0305(8) Uani 1 1 d . . . . .
H1 H 0.447440 0.959839 0.799726 0.046 Uiso 1 1 calc R U . . .
H1A H 0.284739 0.976615 0.783718 0.046 Uiso 1 1 calc R U . . .
H1B H 0.399305 1.058706 0.750839 0.046 Uiso 1 1 calc R U . . .
C2 C 0.5778(3) 0.8789(4) 0.67898(17) 0.0446(10) Uani 1 1 d . . . . .
H2 H 0.600893 0.956093 0.661783 0.067 Uiso 1 1 calc R U . . .
H2A H 0.594629 0.819124 0.646704 0.067 Uiso 1 1 calc R U . . .
H2B H 0.636815 0.863130 0.715906 0.067 Uiso 1 1 calc R U . . .
C3 C 0.3802(4) 0.7365(3) 0.74236(16) 0.0361(9) Uani 1 1 d . . . . .
H3 H 0.395560 0.672951 0.712117 0.054 Uiso 1 1 calc R U . . .
H3A H 0.286250 0.729466 0.760653 0.054 Uiso 1 1 calc R U . . .
H3B H 0.450449 0.731921 0.776057 0.054 Uiso 1 1 calc R U . . .
P2 P 0.03339(7) 0.91290(7) 0.55670(3) 0.01800(16) Uani 1 1 d . . . . .
C4 C -0.0828(4) 1.0392(3) 0.55871(18) 0.0313(8) Uani 1 1 d . . . . .
H4 H -0.030728 1.109230 0.546140 0.047 Uiso 1 1 calc R U . . .
H4A H -0.119320 1.049498 0.601633 0.047 Uiso 1 1 calc R U . . .
H4B H -0.161028 1.026733 0.529442 0.047 Uiso 1 1 calc R U . . .
C5 C 0.0692(3) 0.8911(4) 0.47332(14) 0.0324(7) Uani 1 1 d . . . . .
H5 H 0.122541 0.818634 0.467648 0.049 Uiso 1 1 calc R U . . .
H5A H 0.123753 0.957155 0.457152 0.049 Uiso 1 1 calc R U . . .
H5B H -0.019529 0.885584 0.450146 0.049 Uiso 1 1 calc R U . . .
C6 C -0.0934(3) 0.7995(3) 0.57528(17) 0.0301(8) Uani 1 1 d . . . . .
H6 H -0.171302 0.803213 0.545168 0.045 Uiso 1 1 calc R U . . .
H6A H -0.129124 0.811382 0.618212 0.045 Uiso 1 1 calc R U . . .
H6B H -0.048167 0.722781 0.572481 0.045 Uiso 1 1 calc R U . . .
P3 P 0.29965(7) 1.08997(6) 0.61566(3) 0.01560(15) Uani 1 1 d . . . . .
O1 O 0.4453(2) 1.1148(2) 0.63837(9) 0.0297(5) Uani 1 1 d . . . . .
C7 C 0.1810(3) 1.1881(3) 0.65832(12) 0.0180(6) Uani 1 1 d . . . . .
C8 C 0.2036(3) 1.3105(3) 0.66116(13) 0.0209(6) Uani 1 1 d . . . . .
C9 C 0.1236(3) 1.3747(3) 0.70357(14) 0.0265(7) Uani 1 1 d . . . . .
H9 H 0.134684 1.457165 0.705037 0.032 Uiso 1 1 calc R U . . .
C10 C 0.0283(4) 1.3223(3) 0.74366(15) 0.0311(8) Uani 1 1 d . . . . .
H10 H -0.023928 1.368790 0.772431 0.037 Uiso 1 1 calc R U . . .
C11 C 0.0086(4) 1.2036(3) 0.74227(15) 0.0306(8) Uani 1 1 d . . . . .
H11 H -0.055501 1.167124 0.770415 0.037 Uiso 1 1 calc R U . . .
C12 C 0.0841(3) 1.1377(3) 0.69887(14) 0.0237(7) Uani 1 1 d . . . . .
H12 H 0.068965 1.055730 0.696927 0.028 Uiso 1 1 calc R U . . .
C13 C 0.3104(3) 1.3726(3) 0.62094(15) 0.0278(7) Uani 1 1 d . . . . .
H13 H 0.277075 1.375879 0.577177 0.042 Uiso 1 1 calc R U . . .
H13A H 0.399504 1.330093 0.622551 0.042 Uiso 1 1 calc R U . . .
H13B H 0.324036 1.452157 0.636913 0.042 Uiso 1 1 calc R U . . .
C14 C 0.2906(3) 1.1237(2) 0.53105(12) 0.0190(6) Uani 1 1 d . . . . .
C15 C 0.3871(3) 1.0682(3) 0.49084(14) 0.0244(7) Uani 1 1 d . . . . .
C16 C 0.3824(4) 1.0953(4) 0.42654(14) 0.0339(8) Uani 1 1 d . . . . .
H16 H 0.447487 1.059555 0.398606 0.041 Uiso 1 1 calc R U . . .
C17 C 0.2849(4) 1.1732(3) 0.40267(15) 0.0393(10) Uani 1 1 d . . . . .
H17 H 0.283781 1.190041 0.358728 0.047 Uiso 1 1 calc R U . . .
C18 C 0.1900(4) 1.2262(3) 0.44187(16) 0.0335(8) Uani 1 1 d . . . . .
H18 H 0.122654 1.279099 0.425311 0.040 Uiso 1 1 calc R U . . .
C19 C 0.1935(3) 1.2016(3) 0.50625(14) 0.0239(7) Uani 1 1 d . . . . .
H19 H 0.128431 1.238742 0.533665 0.029 Uiso 1 1 calc R U . . .
C20 C 0.4942(4) 0.9813(3) 0.51386(16) 0.0318(8) Uani 1 1 d . . . . .
H20 H 0.551250 0.954607 0.478184 0.048 Uiso 1 1 calc R U . . .
H20A H 0.446209 0.914309 0.532959 0.048 Uiso 1 1 calc R U . . .
H20B H 0.554642 1.018515 0.545421 0.048 Uiso 1 1 calc R U . . .

loop_
_atom_site_aniso_label
_atom_site_aniso_U_11
_atom_site_aniso_U_22
_atom_site_aniso_U_33
_atom_site_aniso_U_23
_atom_site_aniso_U_13
_atom_site_aniso_U_12
Pd1 0.01453(10) 0.01423(10) 0.01284(10) -0.00059(9) -0.00050(8) 0.00181(9)
Cl1 0.0281(4) 0.0148(3) 0.0291(4) -0.0017(3) -0.0029(3) 0.0020(3)
P1 0.0220(4) 0.0279(4) 0.0173(4) 0.0003(3) -0.0050(3) 0.0054(3)
C1 0.043(2) 0.0290(18) 0.0190(16) -0.0002(14) -0.0080(16) -0.0032(16)
C2 0.0235(17) 0.076(3) 0.0340(19) 0.005(2) -0.0057(14) 0.009(2)
C3 0.053(2) 0.0300(19) 0.0252(18) 0.0015(15) -0.0144(17) 0.0129(17)
P2 0.0147(3) 0.0189(4) 0.0203(3) -0.0007(3) -0.0024(3) 0.0004(3)
C4 0.0182(17) 0.0254(17) 0.050(2) 0.0023(16) -0.0049(16) 0.0027(15)
C5 0.0269(16) 0.049(2) 0.0217(15) -0.0061(17) -0.0040(13) -0.0022(18)
C6 0.0212(16) 0.0274(17) 0.042(2) 0.0009(16) -0.0017(14) -0.0041(16)
P3 0.0177(4) 0.0166(3) 0.0126(3) -0.0006(3) 0.0006(3) -0.0011(3)
O1 0.0300(11) 0.0349(13) 0.0242(11) -0.0017(10) -0.0009(9) -0.0044(11)
C7 0.0224(15) 0.0189(15) 0.0127(14) -0.0019(12) -0.0022(11) 0.0020(12)
C8 0.0245(17) 0.0204(15) 0.0178(15) -0.0003(12) -0.0075(12) -0.0008(13)
C9 0.0351(18) 0.0178(16) 0.0265(16) -0.0074(13) -0.0095(14) 0.0084(14)
C10 0.036(2) 0.0315(19) 0.0255(17) -0.0107(14) 0.0022(15) 0.0137(16)
C11 0.0350(19) 0.0315(18) 0.0253(17) -0.0006(15) 0.0102(14) 0.0047(17)
C12 0.0278(17) 0.0197(16) 0.0235(15) -0.0008(12) 0.0059(13) 0.0029(13)
C13 0.0363(17) 0.0193(15) 0.0279(16) -0.0005(13) -0.0032(14) -0.0070(13)
C14 0.0228(15) 0.0205(15) 0.0136(12) 0.0004(11) -0.0020(11) -0.0097(12)
C15 0.0266(16) 0.0279(17) 0.0187(15) -0.0050(12) 0.0019(13) -0.0110(14)
C16 0.044(2) 0.041(2) 0.0173(15) -0.0073(16) 0.0081(14) -0.021(2)
C17 0.063(3) 0.041(2) 0.0134(14) 0.0027(14) -0.0053(17) -0.030(2)
C18 0.046(2) 0.0269(18) 0.0276(17) 0.0089(15) -0.0164(16) -0.0182(16)
C19 0.0282(16) 0.0216(15) 0.0219(15) -0.0002(13) -0.0054(12) -0.0091(14)
C20 0.029(2) 0.0391(19) 0.0272(17) -0.0114(15) 0.0098(16) 0.0006(16)

loop_
_atom_type_symbol
_atom_type_description
_atom_type_scat_dispersion_real
_atom_type_scat_dispersion_imag
_atom_type_scat_source
C C 0.0033 0.0016 'International Tables Vol C Tables 4.2.6.8 and 6.1.1.4'
H H 0.0000 0.0000 'International Tables Vol C Tables 4.2.6.8 and 6.1.1.4'
P P 0.1023 0.0942 'International Tables Vol C Tables 4.2.6.8 and 6.1.1.4'
Cl Cl 0.1484 0.1585 'International Tables Vol C Tables 4.2.6.8 and 6.1.1.4'
Pd Pd -0.9988 1.0072 'International Tables Vol C Tables 4.2.6.8 and 6.1.1.4'
O O 0.0106 0.0060 'International Tables Vol C Tables 4.2.6.8 and 6.1.1.4'

loop_
_geom_angle_atom_site_label_1
_geom_angle_atom_site_label_2
_geom_angle_atom_site_label_3
_geom_angle
_geom_angle_site_symmetry_1
_geom_angle_site_symmetry_3
_geom_angle_publ_flag
P3 Pd1 P1 87.93(3) . . ?
P3 Pd1 P2 97.47(3) . . ?
P1 Pd1 P2 168.56(3) . . ?
P3 Pd1 Cl1 162.90(3) . . ?
P1 Pd1 Cl1 90.50(3) . . ?
P2 Pd1 Cl1 87.24(3) . . ?
C2 P1 C1 105.76(19) . . ?
C2 P1 C3 102.9(2) . . ?
C1 P1 C3 102.40(16) . . ?
C2 P1 Pd1 116.67(12) . . ?
C1 P1 Pd1 114.64(12) . . ?
C3 P1 Pd1 112.91(12) . . ?
P1 C1 H1 109.5 . . ?
P1 C1 H1A 109.5 . . ?
H1 C1 H1A 109.5 . . ?
P1 C1 H1B 109.5 . . ?
H1 C1 H1B 109.5 . . ?
H1A C1 H1B 109.5 . . ?
P1 C2 H2 109.5 . . ?
P1 C2 H2A 109.5 . . ?
H2 C2 H2A 109.5 . . ?
P1 C2 H2B 109.5 . . ?
H2 C2 H2B 109.5 . . ?
H2A C2 H2B 109.5 . . ?
P1 C3 H3 109.5 . . ?
P1 C3 H3A 109.5 . . ?
H3 C3 H3A 109.5 . . ?
P1 C3 H3B 109.5 . . ?
H3 C3 H3B 109.5 . . ?
H3A C3 H3B 109.5 . . ?
C5 P2 C6 103.73(17) . . ?
C5 P2 C4 104.26(17) . . ?
C6 P2 C4 98.97(16) . . ?
C5 P2 Pd1 114.33(11) . . ?
C6 P2 Pd1 111.24(11) . . ?
C4 P2 Pd1 121.91(12) . . ?
P2 C4 H4 109.5 . . ?
P2 C4 H4A 109.5 . . ?
H4 C4 H4A 109.5 . . ?
P2 C4 H4B 109.5 . . ?
H4 C4 H4B 109.5 . . ?
H4A C4 H4B 109.5 . . ?
P2 C5 H5 109.5 . . ?
P2 C5 H5A 109.5 . . ?
H5 C5 H5A 109.5 . . ?
P2 C5 H5B 109.5 . . ?
H5 C5 H5B 109.5 . . ?
H5A C5 H5B 109.5 . . ?
P2 C6 H6 109.5 . . ?
P2 C6 H6A 109.5 . . ?
H6 C6 H6A 109.5 . . ?
P2 C6 H6B 109.5 . . ?
H6 C6 H6B 109.5 . . ?
H6A C6 H6B 109.5 . . ?
O1 P3 C7 107.38(13) . . ?
O1 P3 C14 108.50(12) . . ?
C7 P3 C14 108.86(13) . . ?
O1 P3 Pd1 115.14(10) . . ?
C7 P3 Pd1 112.45(10) . . ?
C14 P3 Pd1 104.30(9) . . ?
C12 C7 C8 119.0(3) . . ?
C12 C7 P3 117.5(2) . . ?
C8 C7 P3 122.1(2) . . ?
C9 C8 C7 117.8(3) . . ?
C9 C8 C13 119.2(3) . . ?
C7 C8 C13 123.0(3) . . ?
C10 C9 C8 122.0(3) . . ?
C10 C9 H9 119.0 . . ?
C8 C9 H9 119.0 . . ?
C11 C10 C9 120.5(3) . . ?
C11 C10 H10 119.7 . . ?
C9 C10 H10 119.7 . . ?
C10 C11 C12 118.7(3) . . ?
C10 C11 H11 120.7 . . ?
C12 C11 H11 120.7 . . ?
C7 C12 C11 122.0(3) . . ?
C7 C12 H12 119.0 . . ?
C11 C12 H12 119.0 . . ?
C8 C13 H13 109.5 . . ?
C8 C13 H13A 109.5 . . ?
H13 C13 H13A 109.5 . . ?
C8 C13 H13B 109.5 . . ?
H13 C13 H13B 109.5 . . ?
H13A C13 H13B 109.5 . . ?
C19 C14 C15 119.9(3) . . ?
C19 C14 P3 122.4(2) . . ?
C15 C14 P3 117.7(2) . . ?
C16 C15 C14 117.9(3) . . ?
C16 C15 C20 119.0(3) . . ?
C14 C15 C20 123.1(3) . . ?
C17 C16 C15 121.4(3) . . ?
C17 C16 H16 119.3 . . ?
C15 C16 H16 119.3 . . ?
C18 C17 C16 120.6(3) . . ?
C18 C17 H17 119.7 . . ?
C16 C17 H17 119.7 . . ?
C17 C18 C19 119.2(3) . . ?
C17 C18 H18 120.4 . . ?
C19 C18 H18 120.4 . . ?
C14 C19 C18 121.0(3) . . ?
C14 C19 H19 119.5 . . ?
C18 C19 H19 119.5 . . ?
C15 C20 H20 109.5 . . ?
C15 C20 H20A 109.5 . . ?
H20 C20 H20A 109.5 . . ?
C15 C20 H20B 109.5 . . ?
H20 C20 H20B 109.5 . . ?
H20A C20 H20B 109.5 . . ?

loop_
_geom_bond_atom_site_label_1
_geom_bond_atom_site_label_2
_geom_bond_distance
_geom_bond_site_symmetry_2
_geom_bond_publ_flag
Pd1 P3 2.2771(7) . ?
Pd1 P1 2.3182(8) . ?
Pd1 P2 2.3527(7) . ?
Pd1 Cl1 2.4148(7) . ?
P1 C2 1.804(3) . ?
P1 C1 1.814(3) . ?
P1 C3 1.816(3) . ?
C1 H1 0.9800 . ?
C1 H1A 0.9800 . ?
C1 H1B 0.9800 . ?
C2 H2 0.9800 . ?
C2 H2A 0.9800 . ?
C2 H2B 0.9800 . ?
C3 H3 0.9800 . ?
C3 H3A 0.9800 . ?
C3 H3B 0.9800 . ?
P2 C5 1.815(3) . ?
P2 C6 1.817(3) . ?
P2 C4 1.822(3) . ?
C4 H4 0.9800 . ?
C4 H4A 0.9800 . ?
C4 H4B 0.9800 . ?
C5 H5 0.9800 . ?
C5 H5A 0.9800 . ?
C5 H5B 0.9800 . ?
C6 H6 0.9800 . ?
C6 H6A 0.9800 . ?
C6 H6B 0.9800 . ?
P3 O1 1.497(2) . ?
P3 C7 1.832(3) . ?
P3 C14 1.834(3) . ?
C7 C12 1.387(4) . ?
C7 C8 1.418(4) . ?
C8 C9 1.389(4) . ?
C8 C13 1.506(4) . ?
C9 C10 1.380(5) . ?
C9 H9 0.9500 . ?
C10 C11 1.371(5) . ?
C10 H10 0.9500 . ?
C11 C12 1.390(4) . ?
C11 H11 0.9500 . ?
C12 H12 0.9500 . ?
C13 H13 0.9800 . ?
C13 H13A 0.9800 . ?
C13 H13B 0.9800 . ?
C14 C19 1.389(4) . ?
C14 C15 1.406(4) . ?
C15 C16 1.397(4) . ?
C15 C20 1.506(5) . ?
C16 C17 1.384(5) . ?
C16 H16 0.9500 . ?
C17 C18 1.369(5) . ?
C17 H17 0.9500 . ?
C18 C19 1.392(4) . ?
C18 H18 0.9500 . ?
C19 H19 0.9500 . ?
C20 H20 0.9800 . ?
C20 H20A 0.9800 . ?
C20 H20B 0.9800 . ?

loop_
_geom_torsion_atom_site_label_1
_geom_torsion_atom_site_label_2
_geom_torsion_atom_site_label_3
_geom_torsion_atom_site_label_4
_geom_torsion
_geom_torsion_site_symmetry_1
_geom_torsion_site_symmetry_2
_geom_torsion_site_symmetry_3
_geom_torsion_site_symmetry_4
_geom_torsion_publ_flag
O1 P3 C7 C12 -115.2(2) . . . . ?
C14 P3 C7 C12 127.5(2) . . . . ?
Pd1 P3 C7 C12 12.5(3) . . . . ?
O1 P3 C7 C8 51.7(3) . . . . ?
C14 P3 C7 C8 -65.6(3) . . . . ?
Pd1 P3 C7 C8 179.4(2) . . . . ?
C12 C7 C8 C9 -1.9(4) . . . . ?
P3 C7 C8 C9 -168.6(2) . . . . ?
C12 C7 C8 C13 177.6(3) . . . . ?
P3 C7 C8 C13 10.8(4) . . . . ?
C7 C8 C9 C10 2.3(4) . . . . ?
C13 C8 C9 C10 -177.2(3) . . . . ?
C8 C9 C10 C11 -0.7(5) . . . . ?
C9 C10 C11 C12 -1.3(5) . . . . ?
C8 C7 C12 C11 -0.1(5) . . . . ?
P3 C7 C12 C11 167.3(3) . . . . ?
C10 C11 C12 C7 1.7(5) . . . . ?
O1 P3 C14 C19 -124.1(2) . . . . ?
C7 P3 C14 C19 -7.5(3) . . . . ?
Pd1 P3 C14 C19 112.7(2) . . . . ?
O1 P3 C14 C15 55.5(3) . . . . ?
C7 P3 C14 C15 172.1(2) . . . . ?
Pd1 P3 C14 C15 -67.7(2) . . . . ?
C19 C14 C15 C16 0.8(4) . . . . ?
P3 C14 C15 C16 -178.8(2) . . . . ?
C19 C14 C15 C20 -179.0(3) . . . . ?
P3 C14 C15 C20 1.4(4) . . . . ?
C14 C15 C16 C17 -0.8(5) . . . . ?
C20 C15 C16 C17 179.0(3) . . . . ?
C15 C16 C17 C18 0.1(5) . . . . ?
C16 C17 C18 C19 0.6(5) . . . . ?
C15 C14 C19 C18 -0.1(4) . . . . ?
P3 C14 C19 C18 179.4(2) . . . . ?
C17 C18 C19 C14 -0.6(5) . . . . ?
